data_9011733
loop_
_publ_author_name
'Mihajlovic, T.'
'Lengauer, C. L.'
'Ntaflos, T.'
'Lolitsch, U.'
'Tillmanns, E.'

_publ_section_title
;Two new minerals, rondorfite, Ca8Mg[SiO4]4Cl2, and almarudite,
 K(box,Na)2(Mn,Fe,Mg)2(Be,Al)3[Si12O30], and a study of iron-rich wadalite,
 Ca12[(Al8Si4Fe2)O32]C16, from the Bellerberg (Bellberg) volcano, Eifel,
 Germany Locality: Bellerberg volcano lava field, 2 km N of Mayen, Eastern
 Eifel volcanic area, Eifel, Germany
;
_journal_name_full 'Neues Jahrbuch fur Mineralogie, Abhandlungen'
_journal_page_first 265
_journal_page_last 294
_journal_volume 179
_journal_year 2004
_chemical_compound_source 'Bellerberg volcano lava field, 2 km N of Mayen,'
_chemical_formula_sum 'Al0.786 Be2.214 Fe0.62 K0.928 Mg0.322 Mn1.058 Na0.2 O30 Si12'
_chemical_name_mineral Almarudite
_space_group_IT_number 192
_symmetry_space_group_name_Hall '-P 6 2c'
_symmetry_space_group_name_H-M 'P 6/m c c'
_cell_angle_alpha 90
_cell_angle_beta 90
_cell_angle_gamma 120
_cell_formula_units_Z 2
_cell_length_a 9.997
_cell_length_b 9.997
_cell_length_c 14.090
_cell_volume 1219.498
_database_code_amcsd 0014724
_exptl_crystal_density_diffrn 2.722
_cod_original_formula_sum 'K.928 Na.2 (Mn1.058 Fe.62 Mg.322) (Be2.214 Al.786) Si12 O30'
_cod_database_code 9011733

loop_
_space_group_symop_operation_xyz
x,y,z
-x,-x+y,1/2+z
x,x-y,1/2-z
-x+y,-x,-z
x-y,x,z
-y,-x,1/2+z
y,x,1/2-z
y,-x+y,-z
-y,x-y,z
x-y,-y,1/2+z
-x+y,y,1/2-z
x,y,-z
-x,-y,z
x,x-y,1/2+z
-x,-x+y,1/2-z
x-y,x,-z
-x+y,-x,z
y,x,1/2+z
-y,-x,1/2-z
-y,x-y,-z
y,-x+y,z
-x+y,y,1/2+z
x-y,-y,1/2-z
-x,-y,-z

loop_
_atom_site_aniso_label
_atom_site_aniso_U_11
_atom_site_aniso_U_22
_atom_site_aniso_U_33
_atom_site_aniso_U_12
_atom_site_aniso_U_13
_atom_site_aniso_U_23
KA 0.02430 0.02430 0.02680 0.01220 0.00000 0.00000
NaB 0.00200 0.00200 0.02000 0.00100 0.00000 0.00000
MnM 0.01090 0.01090 0.00990 0.00550 0.00000 0.00000
FeM 0.01090 0.01090 0.00990 0.00550 0.00000 0.00000
MgM 0.01090 0.01090 0.00990 0.00550 0.00000 0.00000
BeT2 0.01300 0.01040 0.00990 0.00650 0.00000 0.00000
AlT2 0.01300 0.01040 0.00990 0.00650 0.00000 0.00000
SiT1 0.00900 0.01040 0.00660 0.00521 -0.00035 -0.00154
O1 0.03730 0.02060 0.00740 0.01380 0.00000 0.00000
O2 0.02730 0.03730 0.02160 0.02650 -0.00360 -0.00640
O3 0.02360 0.01560 0.01050 0.01320 -0.00280 -0.00400

loop_
_atom_site_label
_atom_site_fract_x
_atom_site_fract_y
_atom_site_fract_z
_atom_site_occupancy
_atom_site_U_iso_or_equiv
_atom_site_type_symbol
_atom_site_attached_hydrogens
KA 0.00000 0.00000 0.25000 0.92800 0.02510 K 0
NaB 0.33333 0.66667 0.02500 0.05000 0.00900 Na 0
MnM 0.33333 0.66667 0.25000 0.52900 0.01060 Mn 0
FeM 0.33333 0.66667 0.25000 0.31000 0.01060 Fe 0
MgM 0.33333 0.66667 0.25000 0.16100 0.01060 Mg 0
BeT2 0.50000 0.00000 0.25000 0.73800 0.01140 Be 0
AlT2 0.50000 0.00000 0.25000 0.26200 0.01140 Al 0
SiT1 0.09503 0.35169 0.10857 1.00000 0.00850 Si 0
O1 0.11300 0.40890 0.00000 1.00000 0.02210 O 0
O2 0.20770 0.28270 0.12747 1.00000 0.02410 O 0
O3 0.12912 0.48752 0.18076 1.00000 0.01500 O 0

loop_
_cod_changelog_entry_id
_cod_changelog_entry_author
_cod_changelog_entry_date
_cod_changelog_entry_text
1
;cod-tools version 3.8.0
Id: cif_guess_AMCSD_atom_types 9581 2023-05-17 12:35:41Z saulius
;
2023-05-23T09:20:34+03:00
;Derived atom types and hydrogen counts
from atom names that follow the AMCSD naming convention
(Wat == water, O-H == hydroxyl).
;

loop_
_cod_related_entry_id
_cod_related_entry_database
_cod_related_entry_code
1 AMCSD 0014724
